data_2217923
loop_
_publ_author_name
'Huang, Jing'
'Hu, Wei-Ping'
'An, Zhe'

_publ_section_title
;Poly[[bis[\m~2~-8-ethyl-5-oxo-2-(piperazin-1-yl)-5,8-dihydropyrido[2,3-<i>d</i>]pyrimidine-6-carboxylato]manganese(II)]
 dihydrate]
;
_journal_coeditor_code HB2703
_journal_issue 4
_journal_name_full 'Acta Crystallographica Section E'
_journal_page_first m547
_journal_paper_doi 10.1107/S1600536808006533
_journal_volume 64
_journal_year 2008
_chemical_formula_iupac '[Mn (C14 H16 N5 O3)2], 2H2 O'
_chemical_formula_moiety 'C28 H32 Mn N10 O6, 2(H2 O)'
_chemical_formula_sum 'C28 H36 Mn N10 O8'
_chemical_formula_weight 695.58
_chemical_name_systematic
;
Poly[[bis[\m~2~-8-ethyl-5-oxo-2-(piperazin-1-yl)-5,8-
dihydropyrido[2,3-d]pyrimidine-6-carboxylato]manganese(II)] dihydrate]
;
_space_group_IT_number 14
_symmetry_cell_setting monoclinic
_symmetry_space_group_name_Hall '-P 2ybc'
_symmetry_space_group_name_H-M 'P 1 21/c 1'
_atom_sites_solution_hydrogens geom
_atom_sites_solution_primary direct
_atom_sites_solution_secondary difmap
_audit_creation_method SHELXL-97
_cell_angle_alpha 90.00
_cell_angle_beta 99.6170(10)
_cell_angle_gamma 90.00
_cell_formula_units_Z 2
_cell_length_a 6.0422(2)
_cell_length_b 21.5673(8)
_cell_length_c 12.7395(5)
_cell_measurement_reflns_used 4747
_cell_measurement_temperature 295(2)
_cell_measurement_theta_max 28.25
_cell_measurement_theta_min 2.49
_cell_volume 1636.80(10)
_computing_cell_refinement 'SAINT-Plus (Bruker, 1998)'
_computing_data_collection 'SMART (Bruker, 1998)'
_computing_data_reduction 'SAINT-Plus (Bruker, 1998)'
_computing_molecular_graphics 'SHELXTL (Sheldrick, 2008)'
_computing_publication_material 'SHELXTL (Sheldrick, 2008)'
_computing_structure_refinement 'SHELXL97 (Sheldrick, 2008)'
_computing_structure_solution 'SHELXS97 (Sheldrick, 2008)'
_diffrn_ambient_temperature 295(2)
_diffrn_measured_fraction_theta_full 0.973
_diffrn_measured_fraction_theta_max 0.973
_diffrn_measurement_device_type 'Bruker SMART CCD'
_diffrn_measurement_method \w
_diffrn_radiation_monochromator graphite
_diffrn_radiation_source 'fine-focus sealed tube'
_diffrn_radiation_type MoK\a
_diffrn_radiation_wavelength 0.71073
_diffrn_reflns_av_R_equivalents 0.0188
_diffrn_reflns_av_sigmaI/netI 0.0264
_diffrn_reflns_limit_h_max 8
_diffrn_reflns_limit_h_min -6
_diffrn_reflns_limit_k_max 28
_diffrn_reflns_limit_k_min -27
_diffrn_reflns_limit_l_max 16
_diffrn_reflns_limit_l_min -15
_diffrn_reflns_number 10030
_diffrn_reflns_theta_full 28.29
_diffrn_reflns_theta_max 28.29
_diffrn_reflns_theta_min 2.49
_exptl_absorpt_coefficient_mu 0.466
_exptl_absorpt_correction_T_max 0.910
_exptl_absorpt_correction_T_min 0.861
_exptl_absorpt_correction_type multi-scan
_exptl_absorpt_process_details '(SADABS; Sheldrick, 1996)'
_exptl_crystal_colour colorless
_exptl_crystal_density_diffrn 1.399
_exptl_crystal_density_method 'not measured'
_exptl_crystal_description prism
_exptl_crystal_F_000 718.0
_exptl_crystal_size_max 0.34
_exptl_crystal_size_mid 0.26
_exptl_crystal_size_min 0.18
_refine_diff_density_max 0.975
_refine_diff_density_min -0.478
_refine_ls_extinction_method none
_refine_ls_goodness_of_fit_ref 1.105
_refine_ls_hydrogen_treatment mixed
_refine_ls_matrix_type full
_refine_ls_number_parameters 227
_refine_ls_number_reflns 3938
_refine_ls_number_restraints 1
_refine_ls_restrained_S_all 1.104
_refine_ls_R_factor_all 0.0667
_refine_ls_R_factor_gt 0.0605
_refine_ls_shift/su_max 0.000
_refine_ls_shift/su_mean 0.000
_refine_ls_structure_factor_coef Fsqd
_refine_ls_weighting_details 'calc w=1/[\s^2^(Fo^2^)+(0.1066P)^2^+1.0983P] where P=(Fo^2^+2Fc^2^)/3'
_refine_ls_weighting_scheme calc
_refine_ls_wR_factor_gt 0.1833
_refine_ls_wR_factor_ref 0.1912
_reflns_number_gt 3465
_reflns_number_total 3938
_reflns_threshold_expression I>2\s(I)
_cod_data_source_file hb2703.cif
_cod_data_source_block I
_cod_original_sg_symbol_H-M 'P 21/c'
_cod_database_code 2217923
_cod_database_fobs_code 2217923

loop_
_symmetry_equiv_pos_as_xyz
'x, y, z'
'-x, y+1/2, -z+1/2'
'-x, -y, -z'
'x, -y-1/2, z-1/2'

loop_
_atom_site_type_symbol
_atom_site_label
_atom_site_fract_x
_atom_site_fract_y
_atom_site_fract_z
_atom_site_U_iso_or_equiv
_atom_site_adp_type
_atom_site_calc_flag
_atom_site_refinement_flags
_atom_site_occupancy
Mn Mn1 0.5000 0.5000 0.5000 0.02831(19) Uani d S 1
O O1W 0.388(4) 0.5235(7) 0.9613(10) 0.244(9) Uani d P 0.50
O O1 0.7068(3) 0.49893(7) 0.38228(16) 0.0341(4) Uani d . 1
O O2W -0.081(2) 0.4426(8) 0.9246(7) 0.194(6) Uani d P 0.50
O O2 0.8721(5) 0.51863(13) 0.2451(2) 0.0717(8) Uani d . 1
O O3 0.3574(3) 0.58106(8) 0.41354(14) 0.0378(4) Uani d . 1
N N1 0.5078(5) 0.67158(12) 0.1504(2) 0.0533(7) Uani d . 1
N N2 -0.0007(4) 0.73723(11) 0.2985(2) 0.0464(6) Uani d . 1
N N3 0.2395(4) 0.74681(10) 0.16596(18) 0.0432(5) Uani d . 1
N N4 -0.0102(4) 0.82368(10) 0.19027(19) 0.0384(5) Uani d . 1
N N5 -0.2339(3) 0.93726(9) 0.11005(17) 0.0322(4) Uani d D 1
H H5N -0.140(4) 0.9649(12) 0.146(2) 0.048 Uiso d D 1
C C1 0.7282(4) 0.52991(11) 0.3018(2) 0.0358(5) Uani d . 1
C C2 0.5782(4) 0.58537(11) 0.2731(2) 0.0354(5) Uani d . 1
C C3 0.4044(4) 0.60559(10) 0.33118(19) 0.0313(5) Uani d . 1
C C4 0.2852(4) 0.66087(11) 0.28824(19) 0.0336(5) Uani d . 1
C C5 0.1042(5) 0.68542(12) 0.3304(2) 0.0425(6) Uani d . 1
H H5A 0.0546 0.6635 0.3848 0.051 Uiso calc R 1
C C6 0.0805(4) 0.76813(12) 0.2189(2) 0.0360(5) Uani d . 1
C C7 0.3383(5) 0.69362(12) 0.2010(2) 0.0395(6) Uani d . 1
C C8 0.6170(5) 0.61896(14) 0.1875(2) 0.0496(7) Uani d . 1
H H8A 0.7282 0.6046 0.1512 0.059 Uiso calc R 1
C C9 0.5717(8) 0.7043(2) 0.0566(3) 0.0725(12) Uani d . 1
H H9A 0.5531 0.7486 0.0645 0.087 Uiso calc R 1
H H9B 0.7285 0.6963 0.0537 0.087 Uiso calc R 1
C C10 0.4373(10) 0.6840(4) -0.0400(5) 0.116(2) Uani d . 1
H H10A 0.4583 0.6403 -0.0488 0.174 Uiso calc R 1
H H10B 0.4811 0.7059 -0.0989 0.174 Uiso calc R 1
H H10C 0.2822 0.6923 -0.0375 0.174 Uiso calc R 1
C C11 -0.1446(6) 0.85820(14) 0.2560(2) 0.0499(7) Uani d . 1
H H11A -0.0477 0.8852 0.3045 0.060 Uiso calc R 1
H H11B -0.2170 0.8295 0.2980 0.060 Uiso calc R 1
C C12 -0.3226(5) 0.89702(13) 0.1855(2) 0.0433(6) Uani d . 1
H H12A -0.4326 0.8693 0.1460 0.052 Uiso calc R 1
H H12B -0.3996 0.9225 0.2308 0.052 Uiso calc R 1
C C13 -0.1018(4) 0.89946(12) 0.0466(2) 0.0372(5) Uani d . 1
H H13A -0.0347 0.9264 -0.0003 0.045 Uiso calc R 1
H H13B -0.2015 0.8710 0.0025 0.045 Uiso calc R 1
C C14 0.0812(4) 0.86281(12) 0.1146(2) 0.0382(6) Uani d . 1
H H14A 0.1573 0.8371 0.0693 0.046 Uiso calc R 1
H H14B 0.1906 0.8911 0.1530 0.046 Uiso calc R 1

loop_
_atom_site_aniso_label
_atom_site_aniso_U_11
_atom_site_aniso_U_22
_atom_site_aniso_U_33
_atom_site_aniso_U_12
_atom_site_aniso_U_13
_atom_site_aniso_U_23
Mn1 0.0350(3) 0.0187(3) 0.0304(3) -0.00041(16) 0.0030(2) 0.00255(16)
O1W 0.47(3) 0.155(12) 0.111(9) 0.000(15) 0.058(14) -0.057(9)
O1 0.0407(10) 0.0237(9) 0.0383(10) 0.0041(6) 0.0073(8) 0.0040(6)
O2W 0.203(11) 0.307(17) 0.088(6) -0.110(12) 0.076(7) -0.028(8)
O2 0.0854(18) 0.0730(16) 0.0674(16) 0.0491(15) 0.0441(14) 0.0338(13)
O3 0.0448(10) 0.0297(9) 0.0403(9) 0.0085(7) 0.0110(7) 0.0122(7)
N1 0.0730(17) 0.0433(13) 0.0500(14) 0.0245(12) 0.0294(12) 0.0196(11)
N2 0.0498(13) 0.0386(12) 0.0550(14) 0.0152(10) 0.0211(11) 0.0213(11)
N3 0.0549(13) 0.0339(11) 0.0434(12) 0.0165(10) 0.0157(10) 0.0150(9)
N4 0.0418(11) 0.0301(10) 0.0458(12) 0.0107(9) 0.0146(9) 0.0133(9)
N5 0.0344(10) 0.0231(9) 0.0382(10) 0.0029(7) 0.0034(8) 0.0012(8)
C1 0.0410(13) 0.0311(12) 0.0355(12) 0.0080(10) 0.0071(10) 0.0029(9)
C2 0.0429(13) 0.0281(11) 0.0360(12) 0.0084(9) 0.0092(10) 0.0040(9)
C3 0.0367(11) 0.0227(10) 0.0337(11) 0.0032(9) 0.0033(9) 0.0042(8)
C4 0.0396(12) 0.0265(11) 0.0352(12) 0.0060(9) 0.0073(9) 0.0067(9)
C5 0.0491(15) 0.0339(13) 0.0475(15) 0.0103(11) 0.0167(12) 0.0168(11)
C6 0.0377(12) 0.0307(12) 0.0398(13) 0.0066(9) 0.0066(10) 0.0090(10)
C7 0.0506(14) 0.0313(12) 0.0386(13) 0.0109(11) 0.0132(11) 0.0082(10)
C8 0.0609(17) 0.0438(15) 0.0485(16) 0.0220(13) 0.0219(13) 0.0120(12)
C9 0.091(3) 0.071(2) 0.065(2) 0.035(2) 0.041(2) 0.0293(19)
C10 0.111(4) 0.154(6) 0.085(4) 0.032(4) 0.022(3) 0.021(4)
C11 0.0604(17) 0.0465(15) 0.0478(15) 0.0251(14) 0.0234(13) 0.0176(13)
C12 0.0427(13) 0.0368(13) 0.0535(16) 0.0129(11) 0.0169(12) 0.0133(12)
C13 0.0394(13) 0.0308(12) 0.0414(13) 0.0087(10) 0.0071(10) 0.0078(10)
C14 0.0365(12) 0.0304(12) 0.0497(14) 0.0075(9) 0.0128(11) 0.0136(10)

loop_
_atom_type_symbol
_atom_type_description
_atom_type_scat_dispersion_real
_atom_type_scat_dispersion_imag
_atom_type_scat_source
C C 0.0033 0.0016 'International Tables Vol C Tables 4.2.6.8 and 6.1.1.4'
H H 0.0000 0.0000 'International Tables Vol C Tables 4.2.6.8 and 6.1.1.4'
N N 0.0061 0.0033 'International Tables Vol C Tables 4.2.6.8 and 6.1.1.4'
O O 0.0106 0.0060 'International Tables Vol C Tables 4.2.6.8 and 6.1.1.4'
Mn Mn 0.3368 0.7283 'International Tables Vol C Tables 4.2.6.8 and 6.1.1.4'

loop_
_geom_angle_atom_site_label_1
_geom_angle_atom_site_label_2
_geom_angle_atom_site_label_3
_geom_angle_site_symmetry_1
_geom_angle_site_symmetry_3
_geom_angle
O1 Mn1 O1 . 3_666 180.0
O1 Mn1 O3 . . 83.09(6)
O1 Mn1 O3 3_666 . 96.91(6)
O1 Mn1 O3 . 3_666 96.91(6)
O1 Mn1 O3 3_666 3_666 83.09(6)
O3 Mn1 O3 . 3_666 180.0
O1 Mn1 N5 . 4_676 90.17(7)
O1 Mn1 N5 3_666 4_676 89.83(7)
O3 Mn1 N5 . 4_676 90.74(7)
O3 Mn1 N5 3_666 4_676 89.26(7)
O1 Mn1 N5 . 2_545 89.83(7)
O1 Mn1 N5 3_666 2_545 90.17(7)
O3 Mn1 N5 . 2_545 89.26(7)
O3 Mn1 N5 3_666 2_545 90.73(7)
N5 Mn1 N5 4_676 2_545 180.0
C1 O1 Mn1 . . 137.22(16)
C3 O3 Mn1 . . 129.93(16)
C8 N1 C7 . . 118.7(2)
C8 N1 C9 . . 119.8(3)
C7 N1 C9 . . 121.4(2)
C5 N2 C6 . . 115.3(2)
C7 N3 C6 . . 116.3(2)
C6 N4 C14 . . 120.9(2)
C6 N4 C11 . . 122.6(2)
C14 N4 C11 . . 113.1(2)
C12 N5 C13 . . 108.90(19)
C12 N5 Mn1 . 2 116.15(15)
C13 N5 Mn1 . 2 111.54(14)
C12 N5 H5N . . 110(2)
C13 N5 H5N . . 107(2)
Mn1 N5 H5N 2 . 103(2)
O2 C1 O1 . . 123.4(2)
O2 C1 C2 . . 117.6(2)
O1 C1 C2 . . 118.9(2)
C8 C2 C3 . . 119.0(2)
C8 C2 C1 . . 116.1(2)
C3 C2 C1 . . 124.9(2)
O3 C3 C2 . . 126.0(2)
O3 C3 C4 . . 119.8(2)
C2 C3 C4 . . 114.3(2)
C7 C4 C5 . . 114.3(2)
C7 C4 C3 . . 123.3(2)
C5 C4 C3 . . 122.4(2)
N2 C5 C4 . . 124.8(2)
N2 C5 H5A . . 117.6
C4 C5 H5A . . 117.6
N4 C6 N3 . . 117.5(2)
N4 C6 N2 . . 117.0(2)
N3 C6 N2 . . 125.4(2)
N3 C7 N1 . . 117.7(2)
N3 C7 C4 . . 123.4(2)
N1 C7 C4 . . 118.9(2)
N1 C8 C2 . . 125.8(3)
N1 C8 H8A . . 117.1
C2 C8 H8A . . 117.1
C10 C9 N1 . . 111.2(5)
C10 C9 H9A . . 109.4
N1 C9 H9A . . 109.4
C10 C9 H9B . . 109.4
N1 C9 H9B . . 109.4
H9A C9 H9B . . 108.0
C9 C10 H10A . . 109.5
C9 C10 H10B . . 109.5
H10A C10 H10B . . 109.5
C9 C10 H10C . . 109.5
H10A C10 H10C . . 109.5
H10B C10 H10C . . 109.5
N4 C11 C12 . . 110.2(2)
N4 C11 H11A . . 109.6
C12 C11 H11A . . 109.6
N4 C11 H11B . . 109.6
C12 C11 H11B . . 109.6
H11A C11 H11B . . 108.1
N5 C12 C11 . . 114.3(2)
N5 C12 H12A . . 108.7
C11 C12 H12A . . 108.7
N5 C12 H12B . . 108.7
C11 C12 H12B . . 108.7
H12A C12 H12B . . 107.6
N5 C13 C14 . . 112.8(2)
N5 C13 H13A . . 109.0
C14 C13 H13A . . 109.0
N5 C13 H13B . . 109.0
C14 C13 H13B . . 109.0
H13A C13 H13B . . 107.8
N4 C14 C13 . . 111.1(2)
N4 C14 H14A . . 109.4
C13 C14 H14A . . 109.4
N4 C14 H14B . . 109.4
C13 C14 H14B . . 109.4
H14A C14 H14B . . 108.0

loop_
_geom_bond_atom_site_label_1
_geom_bond_atom_site_label_2
_geom_bond_site_symmetry_2
_geom_bond_distance
_geom_bond_publ_flag
Mn1 O1 . 2.106(2) y
Mn1 O1 3_666 2.106(2) ?
Mn1 O3 . 2.1667(16) y
Mn1 O3 3_666 2.1667(16) ?
Mn1 N5 4_676 2.372(2) y
Mn1 N5 2_545 2.3723(19) ?
O1 C1 . 1.248(3) ?
O2 C1 . 1.244(3) ?
O3 C3 . 1.249(3) ?
N1 C8 . 1.357(3) ?
N1 C7 . 1.382(4) ?
N1 C9 . 1.493(4) ?
N2 C5 . 1.315(3) ?
N2 C6 . 1.371(4) ?
N3 C7 . 1.335(3) ?
N3 C6 . 1.344(3) ?
N4 C6 . 1.343(3) ?
N4 C14 . 1.457(3) ?
N4 C11 . 1.463(3) ?
N5 C12 . 1.461(3) ?
N5 C13 . 1.474(3) ?
N5 Mn1 2 2.3723(19) ?
N5 H5N . 0.90(3) ?
C1 C2 . 1.508(3) ?
C2 C8 . 1.361(4) ?
C2 C3 . 1.450(3) ?
C3 C4 . 1.452(3) ?
C4 C7 . 1.399(3) ?
C4 C5 . 1.400(4) ?
C5 H5A . 0.9300 ?
C8 H8A . 0.9300 ?
C9 C10 . 1.425(8) ?
C9 H9A . 0.9700 ?
C9 H9B . 0.9700 ?
C10 H10A . 0.9600 ?
C10 H10B . 0.9600 ?
C10 H10C . 0.9600 ?
C11 C12 . 1.531(4) ?
C11 H11A . 0.9700 ?
C11 H11B . 0.9700 ?
C12 H12A . 0.9700 ?
C12 H12B . 0.9700 ?
C13 C14 . 1.510(3) ?
C13 H13A . 0.9700 ?
C13 H13B . 0.9700 ?
C14 H14A . 0.9700 ?
C14 H14B . 0.9700 ?

loop_
_geom_hbond_atom_site_label_D
_geom_hbond_atom_site_label_H
_geom_hbond_atom_site_label_A
_geom_hbond_site_symmetry_A
_geom_hbond_distance_DH
_geom_hbond_distance_HA
_geom_hbond_distance_DA
_geom_hbond_angle_DHA
_geom_hbond_publ_flag
N5 H5N O2 2_655 0.893(10) 2.268(12) 3.149(3) 169(3) yes

loop_
_geom_torsion_atom_site_label_1
_geom_torsion_atom_site_label_2
_geom_torsion_atom_site_label_3
_geom_torsion_atom_site_label_4
_geom_torsion_site_symmetry_1
_geom_torsion
O3 Mn1 O1 C1 . -1.4(3)
O3 Mn1 O1 C1 3_666 178.6(3)
N5 Mn1 O1 C1 4_676 -92.1(3)
N5 Mn1 O1 C1 2_545 87.9(3)
O1 Mn1 O3 C3 . 1.4(2)
O1 Mn1 O3 C3 3_666 -178.6(2)
N5 Mn1 O3 C3 4_676 91.5(2)
N5 Mn1 O3 C3 2_545 -88.5(2)
Mn1 O1 C1 O2 . 179.3(2)
Mn1 O1 C1 C2 . 1.5(4)
O2 C1 C2 C8 . -1.0(4)
O1 C1 C2 C8 . 177.0(3)
O2 C1 C2 C3 . -179.1(3)
O1 C1 C2 C3 . -1.2(4)
Mn1 O3 C3 C2 . -1.8(4)
Mn1 O3 C3 C4 . -179.39(16)
C8 C2 C3 O3 . -176.6(3)
C1 C2 C3 O3 . 1.5(4)
C8 C2 C3 C4 . 1.1(4)
C1 C2 C3 C4 . 179.2(2)
O3 C3 C4 C7 . 175.3(2)
C2 C3 C4 C7 . -2.5(4)
O3 C3 C4 C5 . -5.6(4)
C2 C3 C4 C5 . 176.6(3)
C6 N2 C5 C4 . -0.7(5)
C7 C4 C5 N2 . -5.0(4)
C3 C4 C5 N2 . 175.8(3)
C14 N4 C6 N3 . -8.0(4)
C11 N4 C6 N3 . -165.6(3)
C14 N4 C6 N2 . 173.4(3)
C11 N4 C6 N2 . 15.8(4)
C7 N3 C6 N4 . 175.3(3)
C7 N3 C6 N2 . -6.2(4)
C5 N2 C6 N4 . -174.7(3)
C5 N2 C6 N3 . 6.8(4)
C6 N3 C7 N1 . -177.9(3)
C6 N3 C7 C4 . -0.5(4)
C8 N1 C7 N3 . 177.3(3)
C9 N1 C7 N3 . -2.9(5)
C8 N1 C7 C4 . -0.1(5)
C9 N1 C7 C4 . 179.7(3)
C5 C4 C7 N3 . 5.6(4)
C3 C4 C7 N3 . -175.2(3)
C5 C4 C7 N1 . -177.1(3)
C3 C4 C7 N1 . 2.1(4)
C7 N1 C8 C2 . -1.3(5)
C9 N1 C8 C2 . 178.8(4)
C3 C2 C8 N1 . 0.8(5)
C1 C2 C8 N1 . -177.5(3)
C8 N1 C9 C10 . 92.7(5)
C7 N1 C9 C10 . -87.1(5)
C6 N4 C11 C12 . -148.9(3)
C14 N4 C11 C12 . 51.9(3)
C13 N5 C12 C11 . 54.0(3)
Mn1 N5 C12 C11 2 -179.1(2)
N4 C11 C12 N5 . -52.9(4)
C12 N5 C13 C14 . -55.0(3)
Mn1 N5 C13 C14 2 175.47(16)
C6 N4 C14 C13 . 146.2(3)
C11 N4 C14 C13 . -54.2(3)
N5 C13 C14 N4 . 55.9(3)
